data_2219858
loop_
_publ_author_name
'Sridharan, Makuteswaran'
'Prasad, Karnam J. Rajendra'
'Ngendahimana, Aimable'
'Zeller, Matthias'

_publ_section_title
;
 2,2-Dimethyl-2,3-dihydropyrano[2,3-<i>a</i>]carbazol-4(11<i>H</i>)-one
;
_journal_coeditor_code HB2803
_journal_issue 11
_journal_name_full 'Acta Crystallographica Section E'
_journal_page_first o2155
_journal_paper_doi 10.1107/S1600536808033849
_journal_volume 64
_journal_year 2008
_chemical_formula_iupac 'C17 H15 N O2'
_chemical_formula_moiety 'C17 H15 N O2'
_chemical_formula_sum 'C17 H15 N O2'
_chemical_formula_weight 265.30
_chemical_name_systematic
;
2,2-Dimethyl-2,3-dihydropyrano[2,3-<i>a</i>]carbazol-4(11<i>H</i>)-one
;
_space_group_IT_number 14
_symmetry_cell_setting monoclinic
_symmetry_space_group_name_Hall '-P 2yn'
_symmetry_space_group_name_H-M 'P 1 21/n 1'
_atom_sites_solution_hydrogens mixed
_atom_sites_solution_primary direct
_atom_sites_solution_secondary difmap
_audit_creation_method SHELXL-97
_cell_angle_alpha 90.00
_cell_angle_beta 95.2700(10)
_cell_angle_gamma 90.00
_cell_formula_units_Z 4
_cell_length_a 5.9926(5)
_cell_length_b 14.3368(12)
_cell_length_c 15.6839(13)
_cell_measurement_reflns_used 4649
_cell_measurement_temperature 100(2)
_cell_measurement_theta_max 27.49
_cell_measurement_theta_min 2.61
_cell_volume 1341.78(19)
_computing_cell_refinement 'SAINT (Bruker, 2007)'
_computing_data_collection 'APEX2 (Bruker, 2007)'
_computing_data_reduction 'SAINT (Bruker, 2007)'
_computing_molecular_graphics 'Mercury (Version 2.0; Macrae <i>et al.</i>,  2006)'
_computing_publication_material 'SHELXTL (Version 6.14; Sheldrick, 2008)'
_computing_structure_refinement 'SHELXTL (Version 6.14; Sheldrick, 2008)'
_computing_structure_solution 'SHELXTL (Version 6.14; Sheldrick, 2008)'
_diffrn_ambient_temperature 100(2)
_diffrn_measured_fraction_theta_full 1.000
_diffrn_measured_fraction_theta_max 1.000
_diffrn_measurement_device_type 'Bruker APEX CCD'
_diffrn_measurement_method \w
_diffrn_radiation_monochromator graphite
_diffrn_radiation_source 'fine-focus sealed tube'
_diffrn_radiation_type MoK\a
_diffrn_radiation_wavelength 0.71073
_diffrn_reflns_av_R_equivalents 0.0259
_diffrn_reflns_av_sigmaI/netI 0.0229
_diffrn_reflns_limit_h_max 7
_diffrn_reflns_limit_h_min -7
_diffrn_reflns_limit_k_max 18
_diffrn_reflns_limit_k_min -18
_diffrn_reflns_limit_l_max 20
_diffrn_reflns_limit_l_min -20
_diffrn_reflns_number 12548
_diffrn_reflns_theta_full 27.49
_diffrn_reflns_theta_max 27.49
_diffrn_reflns_theta_min 1.93
_diffrn_standards_number 0
_exptl_absorpt_coefficient_mu 0.086
_exptl_absorpt_correction_T_max 0.986
_exptl_absorpt_correction_T_min 0.887
_exptl_absorpt_correction_type multi-scan
_exptl_absorpt_process_details '(SADABS; Bruker, 2007)'
_exptl_crystal_colour yellow
_exptl_crystal_density_diffrn 1.313
_exptl_crystal_density_method 'not measured'
_exptl_crystal_description plate
_exptl_crystal_F_000 560
_exptl_crystal_size_max 0.37
_exptl_crystal_size_mid 0.19
_exptl_crystal_size_min 0.16
_refine_diff_density_max 0.202
_refine_diff_density_min -0.188
_refine_ls_extinction_method none
_refine_ls_goodness_of_fit_ref 1.064
_refine_ls_hydrogen_treatment mixed
_refine_ls_matrix_type full
_refine_ls_number_parameters 186
_refine_ls_number_reflns 3083
_refine_ls_number_restraints 1
_refine_ls_restrained_S_all 1.063
_refine_ls_R_factor_all 0.0503
_refine_ls_R_factor_gt 0.0408
_refine_ls_shift/su_max 0.000
_refine_ls_shift/su_mean 0.000
_refine_ls_structure_factor_coef Fsqd
_refine_ls_weighting_details 'calc w=1/[\s^2^(Fo^2^)+(0.035P)^2^+0.4678P] where P=(Fo^2^+2Fc^2^)/3'
_refine_ls_weighting_scheme calc
_refine_ls_wR_factor_gt 0.0887
_refine_ls_wR_factor_ref 0.0937
_reflns_number_gt 2630
_reflns_number_total 3083
_reflns_threshold_expression I>2\s(I)
_cod_data_source_file hb2803.cif
_cod_data_source_block I
_cod_depositor_comments
;
The following automatic conversions were performed:
'_symmetry_cell_setting' value 'Monoclinic' changed to 'monoclinic'
according to '/home/saulius/struct/CIF-dictionaries/cif_core.dic'
dictionary named 'cif_core.dic' version 2.4.1 from 2010-06-29.

Automatic conversion script
Id: cif_fix_enum 1527 2010-12-29 10:47:43Z saulius 

The following automatic conversions were performed:

'_symmetry_cell_setting' value 'Monoclinic' changed to 'monoclinic'
according to /home/saulius/struct/CIF-dictionaries/cif_core.dic
dictionary named 'cif_core.dic' version 2.4.1 from 2010-06-29.

Automatic conversion script
Id: cif_fix_values 1715 2011-07-08 13:25:40Z adriana 

The following automatic conversions were performed:

'_atom_sites_solution_hydrogens' value 'difmap and geom' was changed
to 'mixed'.

Automatic conversion script
Id: cif_fix_values 6452 2018-10-05 10:23:21Z andrius 
;
_cod_original_sg_symbol_H-M 'P 21/n'
_cod_database_code 2219858
_cod_database_fobs_code 2219858

loop_
_symmetry_equiv_pos_as_xyz
'x, y, z'
'-x+1/2, y+1/2, -z+1/2'
'-x, -y, -z'
'x-1/2, -y-1/2, z-1/2'

loop_
_atom_site_type_symbol
_atom_site_label
_atom_site_fract_x
_atom_site_fract_y
_atom_site_fract_z
_atom_site_U_iso_or_equiv
_atom_site_adp_type
_atom_site_calc_flag
_atom_site_refinement_flags
_atom_site_occupancy
C C1 -0.2845(2) 0.22408(8) 0.34560(7) 0.0214(3) Uani d . 1
C C2 -0.4447(2) 0.29342(9) 0.35331(8) 0.0244(3) Uani d . 1
H H2 -0.4468 0.3487 0.3198 0.029 Uiso calc R 1
C C3 -0.6002(2) 0.27850(9) 0.41161(8) 0.0286(3) Uani d . 1
H H3 -0.7127 0.3241 0.4176 0.034 Uiso calc R 1
C C4 -0.5963(2) 0.19767(10) 0.46224(8) 0.0300(3) Uani d . 1
H H4 -0.7037 0.1901 0.5027 0.036 Uiso calc R 1
C C5 -0.4385(2) 0.12915(9) 0.45400(8) 0.0269(3) Uani d . 1
H H5 -0.4370 0.0745 0.4883 0.032 Uiso calc R 1
C C6 -0.2805(2) 0.14115(8) 0.39445(8) 0.0228(3) Uani d . 1
C C7 -0.1010(2) 0.08444(8) 0.36710(7) 0.0221(3) Uani d . 1
C C8 -0.0205(2) -0.00614(9) 0.38728(8) 0.0266(3) Uani d . 1
H H8 -0.0852 -0.0427 0.4291 0.032 Uiso calc R 1
C C9 0.1525(2) -0.04017(8) 0.34536(8) 0.0278(3) Uani d . 1
H H9 0.2088 -0.1008 0.3590 0.033 Uiso calc R 1
C C10 0.2501(2) 0.01264(8) 0.28208(8) 0.0241(3) Uani d . 1
C C11 0.1683(2) 0.10152(8) 0.25993(7) 0.0209(3) Uani d . 1
C C12 -0.0055(2) 0.13669(8) 0.30376(7) 0.0205(2) Uani d . 1
C C13 0.4420(2) -0.02233(9) 0.24051(9) 0.0287(3) Uani d . 1
C C14 0.5333(2) 0.04206(10) 0.17638(9) 0.0299(3) Uani d . 1
H H14A 0.5983 0.0041 0.1321 0.036 Uiso calc R 1
H H14B 0.6559 0.0796 0.2058 0.036 Uiso calc R 1
C C15 0.3590(2) 0.10787(9) 0.13255(8) 0.0259(3) Uani d . 1
C C16 0.1830(2) 0.05565(10) 0.07445(8) 0.0303(3) Uani d . 1
H H16A 0.1108 0.0086 0.1079 0.045 Uiso calc R 1
H H16B 0.2552 0.0250 0.0283 0.045 Uiso calc R 1
H H16C 0.0701 0.0998 0.0498 0.045 Uiso calc R 1
C C17 0.4667(2) 0.18495(10) 0.08453(9) 0.0338(3) Uani d . 1
H H17A 0.3501 0.2262 0.0578 0.051 Uiso calc R 1
H H17B 0.5513 0.1576 0.0401 0.051 Uiso calc R 1
H H17C 0.5685 0.2209 0.1245 0.051 Uiso calc R 1
N N1 -0.11817(17) 0.21994(7) 0.29049(6) 0.0208(2) Uani d D 1
H H1 -0.073(2) 0.2679(9) 0.2619(9) 0.025 Uiso d D 1
O O1 0.53069(18) -0.09781(7) 0.25866(7) 0.0406(3) Uani d . 1
O O2 0.24499(14) 0.15638(6) 0.19818(5) 0.0237(2) Uani d . 1

loop_
_atom_site_aniso_label
_atom_site_aniso_U_11
_atom_site_aniso_U_22
_atom_site_aniso_U_33
_atom_site_aniso_U_12
_atom_site_aniso_U_13
_atom_site_aniso_U_23
C1 0.0231(6) 0.0209(6) 0.0197(6) -0.0045(5) -0.0007(5) -0.0018(5)
C2 0.0267(6) 0.0219(6) 0.0243(6) -0.0012(5) 0.0006(5) -0.0017(5)
C3 0.0275(7) 0.0294(7) 0.0289(7) -0.0016(5) 0.0028(5) -0.0065(5)
C4 0.0294(7) 0.0357(7) 0.0258(6) -0.0094(6) 0.0066(5) -0.0050(6)
C5 0.0329(7) 0.0261(6) 0.0217(6) -0.0099(5) 0.0021(5) -0.0004(5)
C6 0.0264(6) 0.0212(6) 0.0200(6) -0.0058(5) -0.0023(5) -0.0015(5)
C7 0.0268(6) 0.0193(6) 0.0192(6) -0.0045(5) -0.0032(5) -0.0002(4)
C8 0.0372(7) 0.0196(6) 0.0216(6) -0.0049(5) -0.0042(5) 0.0026(5)
C9 0.0387(7) 0.0159(6) 0.0265(6) 0.0017(5) -0.0096(6) 0.0000(5)
C10 0.0279(6) 0.0185(6) 0.0241(6) 0.0011(5) -0.0075(5) -0.0046(5)
C11 0.0227(6) 0.0188(6) 0.0202(6) -0.0029(5) -0.0035(5) -0.0019(4)
C12 0.0236(6) 0.0164(5) 0.0205(6) -0.0021(4) -0.0031(5) -0.0006(4)
C13 0.0293(7) 0.0236(6) 0.0308(7) 0.0047(5) -0.0096(5) -0.0109(5)
C14 0.0236(6) 0.0352(7) 0.0302(7) 0.0051(5) -0.0017(5) -0.0112(6)
C15 0.0245(6) 0.0292(7) 0.0239(6) 0.0003(5) 0.0018(5) -0.0069(5)
C16 0.0306(7) 0.0344(7) 0.0247(6) -0.0013(6) -0.0041(5) -0.0047(5)
C17 0.0303(7) 0.0396(8) 0.0327(7) -0.0031(6) 0.0091(6) -0.0039(6)
N1 0.0240(5) 0.0160(5) 0.0226(5) -0.0007(4) 0.0032(4) 0.0024(4)
O1 0.0426(6) 0.0243(5) 0.0530(7) 0.0112(4) -0.0062(5) -0.0103(5)
O2 0.0258(4) 0.0218(4) 0.0239(4) -0.0001(3) 0.0048(4) -0.0019(3)

loop_
_atom_type_symbol
_atom_type_description
_atom_type_scat_dispersion_real
_atom_type_scat_dispersion_imag
_atom_type_scat_source
C C 0.0033 0.0016 'International Tables Vol C Tables 4.2.6.8 and 6.1.1.4'
H H 0.0000 0.0000 'International Tables Vol C Tables 4.2.6.8 and 6.1.1.4'
N N 0.0061 0.0033 'International Tables Vol C Tables 4.2.6.8 and 6.1.1.4'
O O 0.0106 0.0060 'International Tables Vol C Tables 4.2.6.8 and 6.1.1.4'

loop_
_geom_angle_atom_site_label_1
_geom_angle_atom_site_label_2
_geom_angle_atom_site_label_3
_geom_angle
N1 C1 C2 128.89(11)
N1 C1 C6 109.04(11)
C2 C1 C6 121.99(12)
C3 C2 C1 117.32(12)
C3 C2 H2 121.3
C1 C2 H2 121.3
C2 C3 C4 121.68(13)
C2 C3 H3 119.2
C4 C3 H3 119.2
C5 C4 C3 120.76(12)
C5 C4 H4 119.6
C3 C4 H4 119.6
C4 C5 C6 119.14(12)
C4 C5 H5 120.4
C6 C5 H5 120.4
C5 C6 C1 119.08(12)
C5 C6 C7 134.14(12)
C1 C6 C7 106.77(11)
C12 C7 C8 119.70(12)
C12 C7 C6 105.79(10)
C8 C7 C6 134.42(12)
C9 C8 C7 118.63(12)
C9 C8 H8 120.7
C7 C8 H8 120.7
C8 C9 C10 121.73(11)
C8 C9 H9 119.1
C10 C9 H9 119.1
C11 C10 C9 120.25(12)
C11 C10 C13 118.29(12)
C9 C10 C13 121.42(11)
O2 C11 C12 117.29(10)
O2 C11 C10 124.80(11)
C12 C11 C10 117.90(11)
N1 C12 C11 128.09(11)
N1 C12 C7 110.03(11)
C11 C12 C7 121.75(11)
O1 C13 C10 122.73(13)
O1 C13 C14 121.29(13)
C10 C13 C14 115.92(11)
C13 C14 C15 113.88(11)
C13 C14 H14A 108.8
C15 C14 H14A 108.8
C13 C14 H14B 108.8
C15 C14 H14B 108.8
H14A C14 H14B 107.7
O2 C15 C17 104.54(10)
O2 C15 C14 108.80(10)
C17 C15 C14 111.72(11)
O2 C15 C16 108.18(10)
C17 C15 C16 111.33(11)
C14 C15 C16 111.92(11)
C15 C16 H16A 109.5
C15 C16 H16B 109.5
H16A C16 H16B 109.5
C15 C16 H16C 109.5
H16A C16 H16C 109.5
H16B C16 H16C 109.5
C15 C17 H17A 109.5
C15 C17 H17B 109.5
H17A C17 H17B 109.5
C15 C17 H17C 109.5
H17A C17 H17C 109.5
H17B C17 H17C 109.5
C12 N1 C1 108.36(10)
C12 N1 H1 125.7(9)
C1 N1 H1 124.3(9)
C11 O2 C15 115.87(10)

loop_
_geom_bond_atom_site_label_1
_geom_bond_atom_site_label_2
_geom_bond_distance
C1 N1 1.3790(16)
C1 C2 1.3952(17)
C1 C6 1.4135(17)
C2 C3 1.3808(18)
C2 H2 0.9500
C3 C4 1.4039(19)
C3 H3 0.9500
C4 C5 1.378(2)
C4 H4 0.9500
C5 C6 1.4005(18)
C5 H5 0.9500
C6 C7 1.4444(18)
C7 C12 1.4071(17)
C7 C8 1.4111(17)
C8 C9 1.3679(19)
C8 H8 0.9500
C9 C10 1.4164(19)
C9 H9 0.9500
C10 C11 1.3976(17)
C10 C13 1.4617(18)
C11 O2 1.3599(14)
C11 C12 1.3942(17)
C12 N1 1.3775(15)
C13 O1 1.2275(16)
C13 C14 1.505(2)
C14 C15 1.5239(18)
C14 H14A 0.9900
C14 H14B 0.9900
C15 O2 1.4625(15)
C15 C17 1.5148(19)
C15 C16 1.5252(17)
C16 H16A 0.9800
C16 H16B 0.9800
C16 H16C 0.9800
C17 H17A 0.9800
C17 H17B 0.9800
C17 H17C 0.9800
N1 H1 0.878(12)

loop_
_geom_hbond_atom_site_label_D
_geom_hbond_atom_site_label_H
_geom_hbond_atom_site_label_A
_geom_hbond_site_symmetry_A
_geom_hbond_distance_DH
_geom_hbond_distance_HA
_geom_hbond_distance_DA
_geom_hbond_angle_DHA
N1 H1 O1 2 0.878(12) 1.973(13) 2.7876(14) 153.9(13)
C14 H14B Cg1 1_655 0.99 2.58 3.4754(15) 151

loop_
_geom_torsion_atom_site_label_1
_geom_torsion_atom_site_label_2
_geom_torsion_atom_site_label_3
_geom_torsion_atom_site_label_4
_geom_torsion
N1 C1 C2 C3 177.14(12)
C6 C1 C2 C3 0.56(18)
C1 C2 C3 C4 0.94(19)
C2 C3 C4 C5 -1.4(2)
C3 C4 C5 C6 0.24(19)
C4 C5 C6 C1 1.21(18)
C4 C5 C6 C7 -177.49(13)
N1 C1 C6 C5 -178.83(11)
C2 C1 C6 C5 -1.65(17)
N1 C1 C6 C7 0.20(13)
C2 C1 C6 C7 177.38(11)
C5 C6 C7 C12 179.29(13)
C1 C6 C7 C12 0.48(13)
C5 C6 C7 C8 2.8(2)
C1 C6 C7 C8 -175.98(13)
C12 C7 C8 C9 1.22(17)
C6 C7 C8 C9 177.30(13)
C7 C8 C9 C10 -0.71(18)
C8 C9 C10 C11 -0.88(18)
C8 C9 C10 C13 177.01(11)
C9 C10 C11 O2 -177.66(11)
C13 C10 C11 O2 4.38(17)
C9 C10 C11 C12 1.92(17)
C13 C10 C11 C12 -176.04(10)
O2 C11 C12 N1 2.69(18)
C10 C11 C12 N1 -176.92(11)
O2 C11 C12 C7 178.19(10)
C10 C11 C12 C7 -1.42(17)
C8 C7 C12 N1 176.09(10)
C6 C7 C12 N1 -1.00(13)
C8 C7 C12 C11 -0.15(18)
C6 C7 C12 C11 -177.24(10)
C11 C10 C13 O1 176.81(12)
C9 C10 C13 O1 -1.12(19)
C11 C10 C13 C14 -0.30(16)
C9 C10 C13 C14 -178.23(11)
O1 C13 C14 C15 154.37(12)
C10 C13 C14 C15 -28.47(15)
C13 C14 C15 O2 52.15(14)
C13 C14 C15 C17 167.05(11)
C13 C14 C15 C16 -67.34(14)
C11 C12 N1 C1 177.08(11)
C7 C12 N1 C1 1.15(13)
C2 C1 N1 C12 -177.75(12)
C6 C1 N1 C12 -0.82(13)
C12 C11 O2 C15 -157.25(10)
C10 C11 O2 C15 22.33(16)
C17 C15 O2 C11 -168.60(10)
C14 C15 O2 C11 -49.13(13)
C16 C15 O2 C11 72.67(13)

loop_
_cod_related_entry_id
_cod_related_entry_database
_cod_related_entry_code
1 ChemSpider 24740989
